data_7152882
loop_
_publ_author_name
'Newcombe, Sonya'
'Bobin, Mariusz'
'Shrikhande, Amruta'
'Gallop, Chris'
'Pace, Yannick'
'Yong, Helen'
'Gates, Rebecca'
'Chaudhuri, Shuvashri'
'Roe, Mark'
'Hoffmann, Eva'
'Viseux, Eddy M. E.'

_publ_section_title
;
 Gold amides as anticancer drugs: synthesis and activity studies.
;
_journal_issue 19
_journal_name_full 'Organic &amp; biomolecular chemistry'
_journal_page_first 3255
_journal_page_last 3260
_journal_paper_doi 10.1039/c3ob27460h
_journal_volume 11
_journal_year 2013
_chemical_absolute_configuration ad
_chemical_formula_moiety 'C31 H27 Au F3 N2 O4 P S, C6 H6'
_chemical_formula_sum 'C37 H33 Au F3 N2 O4 P S'
_chemical_formula_weight 886.65
_chemical_name_systematic
;
?
;
_space_group_IT_number 4
_symmetry_cell_setting monoclinic
_symmetry_Int_Tables_number 4
_symmetry_space_group_name_Hall 'P 2yb'
_symmetry_space_group_name_H-M 'P 1 21 1'
_atom_sites_solution_hydrogens geom
_atom_sites_solution_primary direct
_atom_sites_solution_secondary difmap
_audit_conform_dict_location ftp://ftp.iucr.org/pub/cif_core.dic
_audit_conform_dict_name cif_core.dic
_audit_conform_dict_version 2.4
_audit_creation_date 2011-12-14T10:08:09-00:00
_audit_creation_method 'WinGX routine CIF_UPDATE'
_cell_angle_alpha 90
_cell_angle_beta 114.4260(10)
_cell_angle_gamma 90
_cell_formula_units_Z 2
_cell_length_a 11.5810(2)
_cell_length_b 13.0950(3)
_cell_length_c 13.0305(3)
_cell_measurement_reflns_used 1404
_cell_measurement_temperature 293(2)
_cell_volume 1799.25(7)
_computing_cell_refinement 'HKL Scalepack (Otwinowski & Minor 1997)'
_computing_data_collection 'Collect (Bruker AXS BV, 1997-2004)'
_computing_data_reduction 'HKL Denzo and Scalepack (Otwinowski & Minor 1997)'
_computing_structure_refinement 'SHELXL-97 (Sheldrick, 1997)'
_computing_structure_solution 'SHELXS-97 (Sheldrick, 1990)'
_diffrn_ambient_temperature 293(2)
_diffrn_detector 'CCD plate'
_diffrn_detector_area_resol_mean 9
_diffrn_measured_fraction_theta_full 0.988
_diffrn_measured_fraction_theta_max 0.988
_diffrn_measurement_device '95mm CCD camera on \k-goniostat'
_diffrn_measurement_device_type KappaCCD
_diffrn_measurement_method 'CCD rotation images, thick slices'
_diffrn_orient_matrix_type 'by Bruker AXS Collect from scalepack cell'
_diffrn_orient_matrix_UB_11 0.184611E-1
_diffrn_orient_matrix_UB_12 -0.747856E-1
_diffrn_orient_matrix_UB_13 0.25509E-2
_diffrn_orient_matrix_UB_21 -0.258596E-1
_diffrn_orient_matrix_UB_22 0
_diffrn_orient_matrix_UB_23 -0.833389E-1
_diffrn_orient_matrix_UB_31 0.893559E-1
_diffrn_orient_matrix_UB_32 0.154509E-1
_diffrn_orient_matrix_UB_33 0.12347E-1
_diffrn_radiation_monochromator graphite
_diffrn_radiation_probe x-ray
_diffrn_radiation_type MoK\a
_diffrn_radiation_wavelength 0.71073
_diffrn_reflns_av_R_equivalents 0.0473
_diffrn_reflns_av_unetI/netI 0.0363
_diffrn_reflns_limit_h_max 14
_diffrn_reflns_limit_h_min -14
_diffrn_reflns_limit_k_max 16
_diffrn_reflns_limit_k_min -16
_diffrn_reflns_limit_l_max 16
_diffrn_reflns_limit_l_min -16
_diffrn_reflns_number 22995
_diffrn_reflns_theta_full 27.26
_diffrn_reflns_theta_max 27.26
_diffrn_reflns_theta_min 3.43
_diffrn_source 'Enraf Nonius FR590'
_exptl_absorpt_coefficient_mu 4.248
_exptl_absorpt_correction_T_max 0.4847
_exptl_absorpt_correction_T_min 0.3962
_exptl_absorpt_correction_type multi-scan
_exptl_absorpt_process_details
;
[c.f. r.h. blessing, acta cryst. (1995), a51, 33-38]
;
_exptl_crystal_colour Clear
_exptl_crystal_density_diffrn 1.637
_exptl_crystal_density_method 'not measured'
_exptl_crystal_description Rod
_exptl_crystal_F_000 876
_exptl_crystal_size_max 0.3
_exptl_crystal_size_mid 0.3
_exptl_crystal_size_min 0.06
_refine_diff_density_max 2.021
_refine_diff_density_min -2.166
_refine_diff_density_rms 0.139
_refine_ls_abs_structure_details 'Flack H D (1983), Acta Cryst. A39, 876-881'
_refine_ls_abs_structure_Flack 0.124(9)
_refine_ls_extinction_method none
_refine_ls_goodness_of_fit_ref 1.064
_refine_ls_hydrogen_treatment constr
_refine_ls_matrix_type full
_refine_ls_number_parameters 443
_refine_ls_number_reflns 7832
_refine_ls_number_restraints 1
_refine_ls_restrained_S_all 1.064
_refine_ls_R_factor_all 0.0519
_refine_ls_R_factor_gt 0.046
_refine_ls_shift/su_max 0.002
_refine_ls_shift/su_mean 0
_refine_ls_structure_factor_coef Fsqd
_refine_ls_weighting_details 'calc w=1/[\s^2^(Fo^2^)+(0.0876P)^2^+0.5059P] where P=(Fo^2^+2Fc^2^)/3'
_refine_ls_weighting_scheme calc
_refine_ls_wR_factor_gt 0.1194
_refine_ls_wR_factor_ref 0.1249
_reflns_number_gt 7040
_reflns_number_total 7832
_reflns_threshold_expression >2sigma(I)
_cod_data_source_file c3ob27460h.txt
_cod_data_source_block V03MB57
_cod_original_sg_symbol_H-M 'P 21'
_cod_database_code 7152882

loop_
_symmetry_equiv_pos_as_xyz
'x, y, z'
'-x, y+1/2, -z'

loop_
_atom_site_label
_atom_site_type_symbol
_atom_site_fract_x
_atom_site_fract_y
_atom_site_fract_z
_atom_site_U_iso_or_equiv
_atom_site_adp_type
_atom_site_occupancy
_atom_site_symmetry_multiplicity
_atom_site_calc_flag
_atom_site_refinement_flags
C1 C 0.0903(6) 0.2412(6) 0.8357(5) 0.0476(13) Uani 1 1 d .
C2 C -0.0015(7) 0.2873(8) 0.7392(7) 0.076(3) Uani 1 1 d .
H2 H 0.019 0.3423 0.7047 0.091 Uiso 1 1 calc R
C3 C -0.1254(6) 0.2477(13) 0.6963(7) 0.081(2) Uani 1 1 d .
H3 H -0.1884 0.2778 0.6333 0.097 Uiso 1 1 calc R
C4 C -0.1543(8) 0.1659(9) 0.7459(9) 0.083(3) Uani 1 1 d .
H4 H -0.236 0.1393 0.7149 0.099 Uiso 1 1 calc R
C5 C -0.0630(10) 0.1218(7) 0.8425(11) 0.081(3) Uani 1 1 d .
H5 H -0.0834 0.0667 0.877 0.097 Uiso 1 1 calc R
C6 C 0.0587(8) 0.1613(6) 0.8863(7) 0.0639(18) Uani 1 1 d .
H6 H 0.12 0.1329 0.9515 0.077 Uiso 1 1 calc R
C7 C 0.3314(5) 0.2424(6) 0.8144(5) 0.0485(13) Uani 1 1 d .
C8 C 0.4562(7) 0.2686(7) 0.8478(8) 0.071(2) Uani 1 1 d .
H8 H 0.4964 0.3095 0.911 0.085 Uiso 1 1 calc R
C9 C 0.5230(9) 0.2336(7) 0.7865(10) 0.082(3) Uani 1 1 d .
H9 H 0.6078 0.2511 0.8093 0.098 Uiso 1 1 calc R
C10 C 0.4637(11) 0.1736(10) 0.6927(11) 0.092(3) Uani 1 1 d .
H10 H 0.5074 0.1521 0.6507 0.11 Uiso 1 1 calc R
C11 C 0.3383(10) 0.1453(12) 0.6613(11) 0.111(5) Uani 1 1 d .
H11 H 0.2987 0.1023 0.5998 0.134 Uiso 1 1 calc R
C12 C 0.2727(9) 0.1805(10) 0.7206(10) 0.095(4) Uani 1 1 d .
H12 H 0.1879 0.1628 0.6977 0.114 Uiso 1 1 calc R
C13 C 0.2369(6) 0.4288(5) 0.8707(6) 0.0519(15) Uani 1 1 d .
C14 C 0.2251(7) 0.4701(6) 0.7697(7) 0.0609(17) Uani 1 1 d .
H14 H 0.2214 0.4267 0.7119 0.073 Uiso 1 1 calc R
C15 C 0.2187(9) 0.5756(7) 0.7521(9) 0.077(2) Uani 1 1 d .
H15 H 0.2145 0.6024 0.6845 0.093 Uiso 1 1 calc R
C16 C 0.2187(11) 0.6394(7) 0.8365(12) 0.092(3) Uani 1 1 d .
H16 H 0.2138 0.7098 0.8258 0.111 Uiso 1 1 calc R
C17 C 0.2259(12) 0.5996(8) 0.9349(14) 0.094(4) Uani 1 1 d .
H17 H 0.2246 0.6431 0.9908 0.113 Uiso 1 1 calc R
C18 C 0.2353(9) 0.4943(7) 0.9539(8) 0.069(2) Uani 1 1 d .
H18 H 0.2405 0.4681 1.0221 0.083 Uiso 1 1 calc R
C19 C 0.4190(7) 0.1265(7) 1.2929(7) 0.0621(18) Uani 1 1 d .
H19 H 0.4656 0.1295 1.3751 0.075 Uiso 1 1 calc R
C20 C 0.4547(8) 0.0266(8) 1.2529(8) 0.071(2) Uani 1 1 d .
H20A H 0.5461 0.0253 1.2784 0.085 Uiso 1 1 calc R
H20B H 0.432 -0.0293 1.2897 0.085 Uiso 1 1 calc R
C21 C 0.3962(7) 0.0068(6) 1.1287(7) 0.0587(17) Uani 1 1 d .
C22 C 0.2778(7) -0.0444(5) 1.0628(6) 0.0553(15) Uani 1 1 d .
C23 C 0.2682(9) -0.0488(7) 0.9502(7) 0.0602(18) Uani 1 1 d .
C24 C 0.4500(8) 0.0278(7) 1.0560(9) 0.073(2) Uani 1 1 d .
H24 H 0.5278 0.06 1.0758 0.088 Uiso 1 1 calc R
C25 C 0.1826(9) -0.0853(6) 1.0869(8) 0.070(2) Uani 1 1 d .
H25 H 0.1877 -0.0836 1.16 0.084 Uiso 1 1 calc R
C26 C 0.0790(11) -0.1291(8) 1.0006(12) 0.086(3) Uani 1 1 d .
H26 H 0.0147 -0.1575 1.0166 0.103 Uiso 1 1 calc R
C27 C 0.0689(11) -0.1315(8) 0.8898(10) 0.088(3) Uani 1 1 d .
H27 H -0.0024 -0.1606 0.8334 0.106 Uiso 1 1 calc R
C28 C 0.1605(11) -0.0923(7) 0.8638(9) 0.083(3) Uani 1 1 d .
H28 H 0.153 -0.0938 0.7899 0.099 Uiso 1 1 calc R
C29 C 0.4950(15) 0.3708(12) 1.3902(12) 0.106(4) Uani 1 1 d .
C30 C 0.2795(9) 0.1338(7) 1.2665(8) 0.0681(19) Uani 1 1 d .
C31 C 0.1129(13) 0.0664(12) 1.3018(14) 0.116(5) Uani 1 1 d .
H31A H 0.0965 0.0197 1.3509 0.174 Uiso 1 1 calc R
H31B H 0.068 0.0445 1.2251 0.174 Uiso 1 1 calc R
H31C H 0.0848 0.1335 1.3105 0.174 Uiso 1 1 calc R
C101 C -0.063(4) 1.0122(15) 0.5477(18) 0.175(12) Uani 1 1 d .
H101 H -0.0705 1.0828 0.5497 0.21 Uiso 1 1 calc R
C102 C -0.160(2) 0.949(2) 0.5463(19) 0.152(8) Uani 1 1 d .
H102 H -0.2327 0.9759 0.5486 0.183 Uiso 1 1 calc R
C103 C -0.145(2) 0.847(2) 0.541(2) 0.160(9) Uani 1 1 d .
H103 H -0.2094 0.8038 0.5391 0.192 Uiso 1 1 calc R
C104 C -0.044(3) 0.8081(17) 0.5397(17) 0.156(8) Uani 1 1 d .
H104 H -0.0372 0.7377 0.5349 0.187 Uiso 1 1 calc R
C105 C 0.0549(16) 0.871(3) 0.5451(14) 0.187(15) Uani 1 1 d .
H105 H 0.131 0.8458 0.5477 0.224 Uiso 1 1 calc R
C106 C 0.032(3) 0.973(3) 0.5462(18) 0.174(12) Uani 1 1 d .
H106 H 0.0953 1.0165 0.5459 0.209 Uiso 1 1 calc R
Au1 Au 0.354724(19) 0.25309(4) 1.077064(16) 0.05575(10) Uani 1 1 d .
F1 F 0.4389(12) 0.3224(7) 1.4457(9) 0.150(4) Uani 1 1 d .
F2 F 0.5766(12) 0.4367(8) 1.4603(8) 0.156(4) Uani 1 1 d .
F3 F 0.4029(12) 0.4275(8) 1.3141(12) 0.151(4) Uani 1 1 d .
N1 N 0.4555(6) 0.2151(5) 1.2462(4) 0.0617(15) Uani 1 1 d .
N2 N 0.3735(8) -0.0052(6) 0.9493(7) 0.0725(19) Uani 1 1 d .
H2A H 0.39 0.0009 0.891 0.087 Uiso 1 1 calc R
O1 O 0.6550(5) 0.2309(8) 1.4176(5) 0.092(3) Uani 1 1 d .
O2 O 0.6057(7) 0.3525(7) 1.2596(6) 0.094(2) Uani 1 1 d .
O3 O 0.2492(8) 0.0687(7) 1.3303(8) 0.095(2) Uani 1 1 d .
O4 O 0.2029(7) 0.1858(8) 1.1976(7) 0.101(2) Uani 1 1 d .
P1 P 0.25001(15) 0.29309(13) 0.89634(14) 0.0473(3) Uani 1 1 d .
S5 S 0.56359(18) 0.28651(18) 1.32392(16) 0.0674(5) Uani 1 1 d .

loop_
_atom_site_aniso_label
_atom_site_aniso_U_11
_atom_site_aniso_U_22
_atom_site_aniso_U_33
_atom_site_aniso_U_23
_atom_site_aniso_U_13
_atom_site_aniso_U_12
C1 0.050(3) 0.043(4) 0.046(3) -0.003(3) 0.017(2) 0.000(3)
C2 0.047(3) 0.102(7) 0.058(4) 0.019(4) 0.002(3) -0.007(4)
C3 0.044(3) 0.116(7) 0.066(4) -0.007(8) 0.006(3) -0.015(7)
C4 0.050(4) 0.112(7) 0.081(6) -0.033(6) 0.022(4) -0.010(4)
C5 0.075(5) 0.064(5) 0.114(8) -0.012(5) 0.050(6) -0.008(4)
C6 0.063(4) 0.053(4) 0.067(5) 0.006(3) 0.018(4) 0.002(3)
C7 0.049(3) 0.039(3) 0.051(3) -0.003(3) 0.014(2) 0.003(3)
C8 0.061(4) 0.060(6) 0.089(5) -0.018(4) 0.029(4) -0.009(4)
C9 0.065(4) 0.068(7) 0.120(7) -0.024(5) 0.046(5) -0.013(4)
C10 0.084(7) 0.102(7) 0.094(8) -0.019(6) 0.042(6) 0.006(6)
C11 0.070(6) 0.152(12) 0.105(9) -0.065(9) 0.028(6) -0.006(6)
C12 0.051(4) 0.127(9) 0.090(7) -0.054(6) 0.012(4) -0.005(5)
C13 0.043(3) 0.044(3) 0.065(4) -0.001(3) 0.018(3) 0.001(2)
C14 0.056(4) 0.059(4) 0.062(4) 0.011(3) 0.018(3) 0.010(3)
C15 0.067(5) 0.062(5) 0.097(7) 0.025(5) 0.029(5) 0.012(4)
C16 0.100(7) 0.045(4) 0.134(10) 0.005(5) 0.050(7) 0.017(4)
C17 0.096(8) 0.060(5) 0.146(12) -0.026(7) 0.070(8) 0.005(5)
C18 0.071(5) 0.066(5) 0.073(5) -0.007(4) 0.031(4) 0.008(4)
C19 0.057(4) 0.076(5) 0.045(4) 0.012(3) 0.012(3) 0.003(3)
C20 0.060(4) 0.076(5) 0.061(5) 0.012(4) 0.009(3) 0.018(4)
C21 0.061(4) 0.053(3) 0.056(4) 0.017(3) 0.019(3) 0.014(3)
C22 0.065(4) 0.049(3) 0.052(4) 0.013(3) 0.025(3) 0.016(3)
C23 0.077(5) 0.050(4) 0.055(4) 0.008(3) 0.029(4) 0.017(4)
C24 0.063(4) 0.069(5) 0.093(7) 0.020(4) 0.039(5) 0.019(4)
C25 0.075(5) 0.062(4) 0.074(5) 0.009(4) 0.034(4) 0.002(4)
C26 0.087(6) 0.066(5) 0.116(9) -0.012(5) 0.053(6) -0.018(5)
C27 0.081(6) 0.073(6) 0.097(8) -0.029(5) 0.024(6) -0.008(5)
C28 0.102(8) 0.063(5) 0.070(6) -0.016(4) 0.023(5) 0.014(5)
C29 0.125(10) 0.112(9) 0.089(8) -0.017(7) 0.051(8) -0.028(8)
C30 0.074(5) 0.068(4) 0.064(5) -0.009(4) 0.030(4) -0.006(4)
C31 0.098(9) 0.119(10) 0.155(14) -0.020(10) 0.077(10) -0.026(8)
C101 0.33(4) 0.098(11) 0.116(14) -0.025(10) 0.11(2) -0.017(18)
C102 0.18(2) 0.17(2) 0.111(12) -0.001(15) 0.063(12) 0.048(17)
C103 0.18(2) 0.140(17) 0.21(2) -0.047(16) 0.131(19) -0.047(15)
C104 0.22(3) 0.130(13) 0.118(13) 0.015(11) 0.067(16) 0.063(16)
C105 0.077(9) 0.38(5) 0.068(8) -0.043(16) -0.002(7) 0.055(16)
C106 0.21(3) 0.22(3) 0.130(16) -0.075(19) 0.111(19) -0.11(2)
Au1 0.05261(13) 0.06131(14) 0.03844(12) 0.00324(15) 0.00390(9) -0.00256(16)
F1 0.228(12) 0.120(6) 0.176(9) -0.019(6) 0.158(10) -0.019(7)
F2 0.223(11) 0.131(7) 0.108(6) -0.062(6) 0.062(7) -0.064(7)
F3 0.152(9) 0.111(7) 0.182(11) -0.012(7) 0.060(8) 0.019(6)
N1 0.059(3) 0.076(4) 0.026(2) 0.004(2) -0.006(2) -0.016(3)
N2 0.090(5) 0.074(4) 0.064(4) 0.010(3) 0.043(4) 0.018(4)
O1 0.068(3) 0.105(10) 0.061(4) 0.004(3) -0.015(3) -0.005(3)
O2 0.083(4) 0.129(6) 0.065(4) -0.005(4) 0.024(3) -0.046(4)
O3 0.091(5) 0.104(5) 0.101(5) 0.015(4) 0.050(4) -0.007(4)
O4 0.060(4) 0.138(7) 0.096(5) 0.025(5) 0.024(3) 0.014(4)
P1 0.0471(8) 0.0466(7) 0.0374(7) 0.0029(6) 0.0066(6) 0.0005(6)
S5 0.0516(8) 0.0922(15) 0.0465(8) -0.0092(8) 0.0086(7) -0.0147(8)

loop_
_atom_type_symbol
_atom_type_description
_atom_type_scat_dispersion_real
_atom_type_scat_dispersion_imag
_atom_type_scat_source
C C 0.0033 0.0016 'International Tables Vol C Tables 4.2.6.8 and 6.1.1.4'
H H 0 0 'International Tables Vol C Tables 4.2.6.8 and 6.1.1.4'
Au Au -2.0133 8.8022 'International Tables Vol C Tables 4.2.6.8 and 6.1.1.4'
F F 0.0171 0.0103 'International Tables Vol C Tables 4.2.6.8 and 6.1.1.4'
N N 0.0061 0.0033 'International Tables Vol C Tables 4.2.6.8 and 6.1.1.4'
O O 0.0106 0.006 'International Tables Vol C Tables 4.2.6.8 and 6.1.1.4'
P P 0.1023 0.0942 'International Tables Vol C Tables 4.2.6.8 and 6.1.1.4'
S S 0.1246 0.1234 'International Tables Vol C Tables 4.2.6.8 and 6.1.1.4'

loop_
_geom_angle_atom_site_label_1
_geom_angle_atom_site_label_2
_geom_angle_atom_site_label_3
_geom_angle
C6 C1 C2 120.5(7)
C6 C1 P1 120.3(5)
C2 C1 P1 119.1(6)
C1 C2 C3 117.9(9)
C1 C2 H2 121.1
C3 C2 H2 121.1
C4 C3 C2 120.8(9)
C4 C3 H3 119.6
C2 C3 H3 119.6
C3 C4 C5 120.8(8)
C3 C4 H4 119.6
C5 C4 H4 119.6
C6 C5 C4 118.8(10)
C6 C5 H5 120.6
C4 C5 H5 120.6
C1 C6 C5 121.2(8)
C1 C6 H6 119.4
C5 C6 H6 119.4
C8 C7 C12 119.6(7)
C8 C7 P1 117.2(6)
C12 C7 P1 123.2(6)
C7 C8 C9 119.7(8)
C7 C8 H8 120.1
C9 C8 H8 120.1
C10 C9 C8 120.3(9)
C10 C9 H9 119.8
C8 C9 H9 119.8
C9 C10 C11 119.5(10)
C9 C10 H10 120.3
C11 C10 H10 120.3
C12 C11 C10 120.1(10)
C12 C11 H11 119.9
C10 C11 H11 119.9
C11 C12 C7 120.7(9)
C11 C12 H12 119.7
C7 C12 H12 119.7
C14 C13 C18 118.5(7)
C14 C13 P1 122.1(6)
C18 C13 P1 119.4(6)
C13 C14 C15 121.5(9)
C13 C14 H14 119.2
C15 C14 H14 119.2
C16 C15 C14 119.0(9)
C16 C15 H15 120.5
C14 C15 H15 120.5
C17 C16 C15 120.0(9)
C17 C16 H16 120
C15 C16 H16 120
C16 C17 C18 121.2(10)
C16 C17 H17 119.4
C18 C17 H17 119.4
C13 C18 C17 119.7(10)
C13 C18 H18 120.1
C17 C18 H18 120.1
N1 C19 C30 108.9(7)
N1 C19 C20 111.9(7)
C30 C19 C20 113.1(7)
N1 C19 H19 107.6
C30 C19 H19 107.6
C20 C19 H19 107.6
C21 C20 C19 116.9(6)
C21 C20 H20A 108.1
C19 C20 H20A 108.1
C21 C20 H20B 108.1
C19 C20 H20B 108.1
H20A C20 H20B 107.3
C24 C21 C22 105.9(8)
C24 C21 C20 125.8(8)
C22 C21 C20 128.1(7)
C25 C22 C23 119.4(8)
C25 C22 C21 134.2(8)
C23 C22 C21 106.4(7)
N2 C23 C28 131.9(9)
N2 C23 C22 107.8(8)
C28 C23 C22 120.3(9)
C21 C24 N2 110.6(8)
C21 C24 H24 124.7
N2 C24 H24 124.7
C22 C25 C26 118.8(9)
C22 C25 H25 120.6
C26 C25 H25 120.6
C25 C26 C27 121.5(9)
C25 C26 H26 119.3
C27 C26 H26 119.3
C28 C27 C26 121.0(10)
C28 C27 H27 119.5
C26 C27 H27 119.5
C27 C28 C23 118.9(10)
C27 C28 H28 120.6
C23 C28 H28 120.6
F1 C29 F2 107.9(12)
F1 C29 F3 104.6(14)
F2 C29 F3 105.7(14)
F1 C29 S5 112.9(11)
F2 C29 S5 113.8(11)
F3 C29 S5 111.3(10)
O4 C30 O3 122.2(9)
O4 C30 C19 127.2(9)
O3 C30 C19 110.5(8)
O3 C31 H31A 109.5
O3 C31 H31B 109.5
H31A C31 H31B 109.5
O3 C31 H31C 109.5
H31A C31 H31C 109.5
H31B C31 H31C 109.5
C106 C101 C102 118(2)
C106 C101 H101 120.9
C102 C101 H101 120.9
C103 C102 C101 118(2)
C103 C102 H102 120.9
C101 C102 H102 120.9
C104 C103 C102 122(2)
C104 C103 H103 119
C102 C103 H103 119
C103 C104 C105 120(2)
C103 C104 H104 120
C105 C104 H104 120
C106 C105 C104 115.1(18)
C106 C105 H105 122.4
C104 C105 H105 122.4
C101 C106 C105 126(2)
C101 C106 H106 116.8
C105 C106 H106 116.8
N1 Au1 P1 179.1(2)
C19 N1 S5 120.2(5)
C19 N1 Au1 120.1(5)
S5 N1 Au1 119.5(4)
C23 N2 C24 109.3(7)
C23 N2 H2A 125.4
C24 N2 H2A 125.4
C30 O3 C31 112.9(10)
C13 P1 C1 107.2(3)
C13 P1 C7 106.0(4)
C1 P1 C7 106.8(3)
C13 P1 Au1 113.3(3)
C1 P1 Au1 112.6(2)
C7 P1 Au1 110.4(2)
O2 S5 O1 119.7(5)
O2 S5 N1 111.2(4)
O1 S5 N1 111.1(5)
O2 S5 C29 103.9(6)
O1 S5 C29 102.8(6)
N1 S5 C29 106.7(6)

loop_
_geom_bond_atom_site_label_1
_geom_bond_atom_site_label_2
_geom_bond_distance
C1 C6 1.365(11)
C1 C2 1.404(10)
C1 P1 1.816(7)
C2 C3 1.406(11)
C2 H2 0.93
C3 C4 1.362(18)
C3 H3 0.93
C4 C5 1.391(16)
C4 H4 0.93
C5 C6 1.383(13)
C5 H5 0.93
C6 H6 0.93
C7 C8 1.370(10)
C7 C12 1.388(11)
C7 P1 1.817(6)
C8 C9 1.399(12)
C8 H8 0.93
C9 C10 1.374(16)
C9 H9 0.93
C10 C11 1.387(16)
C10 H10 0.93
C11 C12 1.368(15)
C11 H11 0.93
C12 H12 0.93
C13 C14 1.376(11)
C13 C18 1.388(11)
C13 P1 1.803(7)
C14 C15 1.397(12)
C14 H14 0.93
C15 C16 1.382(16)
C15 H15 0.93
C16 C17 1.354(19)
C16 H16 0.93
C17 C18 1.398(15)
C17 H17 0.93
C18 H18 0.93
C19 N1 1.452(11)
C19 C30 1.509(13)
C19 C20 1.528(14)
C19 H19 0.98
C20 C21 1.496(12)
C20 H20A 0.97
C20 H20B 0.97
C21 C24 1.360(12)
C21 C22 1.447(12)
C22 C25 1.374(11)
C22 C23 1.425(11)
C23 N2 1.351(13)
C23 C28 1.410(15)
C24 N2 1.374(13)
C24 H24 0.93
C25 C26 1.385(15)
C25 H25 0.93
C26 C27 1.399(17)
C26 H26 0.93
C27 C28 1.342(17)
C27 H27 0.93
C28 H28 0.93
C29 F1 1.317(15)
C29 F2 1.327(16)
C29 F3 1.341(19)
C29 S5 1.778(15)
C30 O4 1.183(12)
C30 O3 1.334(12)
C31 O3 1.465(16)
C31 H31A 0.96
C31 H31B 0.96
C31 H31C 0.96
C101 C106 1.23(4)
C101 C102 1.38(4)
C101 H101 0.93
C102 C103 1.35(4)
C102 H102 0.93
C103 C104 1.28(3)
C103 H103 0.93
C104 C105 1.39(4)
C104 H104 0.93
C105 C106 1.35(4)
C105 H105 0.93
C106 H106 0.93
Au1 N1 2.084(5)
Au1 P1 2.2201(16)
N1 S5 1.555(6)
N2 H2A 0.86
O1 S5 1.440(7)
O2 S5 1.423(7)
